data_7133553
loop_
_publ_author_name
'Patyk-Ka&#x17a;mierczak, Ewa'
'Ka&#x17a;mierczak, Micha&#x142;'

_publ_section_title
;
 Metal-free negative linear compressibility (NLC) material - the cocrystal
 of 1,2-bis(4-pyridyl)ethane and fumaric acid.
;
_journal_issue 75
_journal_name_full 'Chemical communications (Cambridge, England)'
_journal_page_first 10310
_journal_page_last 10313
_journal_paper_doi 10.1039/d4cc02183e
_journal_volume 60
_journal_year 2024
_chemical_formula_moiety 'C12 H12 N2, C4 H4 O4'
_chemical_formula_sum 'C16 H16 N2 O4'
_chemical_formula_weight 300.31
_chemical_name_systematic '1,2-bis(4-Pyridyl)ethane fumaric acid'
_space_group_crystal_system monoclinic
_space_group_IT_number 15
_space_group_name_Hall '-I 2ya'
_space_group_name_H-M_alt 'I 1 2/a 1'
_atom_sites_solution_hydrogens geom
_atom_sites_solution_primary dual
_audit_creation_date 2024-02-08
_audit_creation_method
;
Olex2 1.5
(compiled 2023.08.24 svn.re1ec1418 for OlexSys, GUI svn.r6817)
;
_audit_update_record
;
2024-03-15 deposited with the CCDC.	2024-08-08 downloaded from the CCDC.
;
_cell_angle_alpha 90
_cell_angle_beta 113.2(6)
_cell_angle_gamma 90
_cell_formula_units_Z 4
_cell_length_a 16.79(9)
_cell_length_b 4.3174(13)
_cell_length_c 19.94(9)
_cell_measurement_reflns_used 420
_cell_measurement_temperature 298
_cell_measurement_theta_max 14.7520
_cell_measurement_theta_min 4.1380
_cell_volume 1329(11)
_computing_cell_refinement 'CrysAlisPro 1.171.41.93a (Rigaku OD, 2020)'
_computing_data_collection 'CrysAlisPro 1.171.41.93a (Rigaku OD, 2020)'
_computing_data_reduction 'CrysAlisPro 1.171.41.93a (Rigaku OD, 2020)'
_computing_molecular_graphics 'Olex2 1.5 (Dolomanov et al., 2009)'
_computing_publication_material 'Olex2 1.5 (Dolomanov et al., 2009)'
_computing_structure_refinement 'SHELXL 2014/7 (Sheldrick, 2015)'
_computing_structure_solution 'SHELXT 2014/4 (Sheldrick, 2014)'
_diffrn_ambient_pressure 1330000
_diffrn_ambient_temperature 298
_diffrn_detector 'CCD plate'
_diffrn_detector_area_resol_mean 16.1544
_diffrn_detector_type Eos
_diffrn_measured_fraction_theta_full 0.279
_diffrn_measured_fraction_theta_max 0.250
_diffrn_measurement_details
;
List of Runs (angles in degrees, time in seconds):

  # Type    Start    End  Width  t~exp~   \w     \q     \k     \f   Frames
#--------------------------------------------------------------------------
  1  \w    -15.00  43.00   1.00   35.00    --   27.06 -26.00   7.00   58
  2  \w     17.00  60.00   1.00   35.00    --   27.06 -77.00-150.00   43
  3  \w    -29.00  -1.00   1.00   35.00    --   27.06  97.00 -35.00   28
  4  \w    -21.00   6.00   1.00   35.00    --   27.06  81.00 151.00   27
  5  \w    -33.00  26.00   1.00   35.00    --   27.06  26.00 172.00   59
  6  \w    -36.00  22.00   1.00   35.00    --   27.06  39.00 -12.00   58
  7  \w     11.00  36.00   1.00   35.00    --  -27.92-114.00  44.00   25
  8  \w    -21.00  37.00   1.00   35.00    --  -27.92 -39.00  12.00   58
  9  \w    -21.00  37.00   1.00   35.00    --  -27.92 -39.00-167.00   58
 10  \w    -43.00  26.00   1.00   35.00    --  -27.92  26.00  -7.00   69
 11  \w     23.00  50.00   1.00   35.00    --  -27.92-134.00-123.00   27
 12  \w    -46.00  22.00   1.00   35.00    --  -27.92  39.00 167.00   68
 13  \w    -90.00 -22.00   1.00   35.00    --  -27.92 134.00 -56.00   68
 14  \w      9.00  66.00   1.00   35.00    --   27.06 -57.00-180.00   57
 15  \w     32.00  91.00   1.00   35.00    --   27.06-134.00-123.00   59
 16  \w     71.00 102.00   1.00   35.00    --   27.06 178.00 -90.00   31
 17  \w    -20.00  17.00   1.00   35.00    --   27.06 -19.00-150.00   37
 18  \w    -15.00  12.00   1.00   35.00    --   27.06  67.00 157.00   27
 19  \w    -51.00 -22.00   1.00   35.00    --   27.06 134.00 123.00   29
 20  \w   -110.00 -78.00   1.00   35.00    --  -27.92 178.00 -90.00   32
 21  \w    -10.00  48.00   1.00   35.00    --  -27.92 -37.00-180.00   58
 22  \w      5.00  30.00   1.00   35.00    --  -27.92 -99.00-150.00   25
;
_diffrn_measurement_device 'four-circle diffractometer'
_diffrn_measurement_device_type 'Xcalibur, Eos'
_diffrn_measurement_method '\w scans'
_diffrn_orient_matrix_type 'CrysAlisPro convention (1999,Acta A55,543-557)'
_diffrn_orient_matrix_UB_11 0.0374466000
_diffrn_orient_matrix_UB_12 0.0235624000
_diffrn_orient_matrix_UB_13 0.0326318000
_diffrn_orient_matrix_UB_21 -0.0089966000
_diffrn_orient_matrix_UB_22 -0.1386251000
_diffrn_orient_matrix_UB_23 0.0146712000
_diffrn_orient_matrix_UB_31 0.0253250000
_diffrn_orient_matrix_UB_32 -0.0844101000
_diffrn_orient_matrix_UB_33 -0.0148892000
_diffrn_radiation_monochromator graphite
_diffrn_radiation_probe x-ray
_diffrn_radiation_type 'Mo K\a'
_diffrn_radiation_wavelength 0.71073
_diffrn_reflns_av_R_equivalents 0.1422
_diffrn_reflns_av_unetI/netI 0.1388
_diffrn_reflns_Laue_measured_fraction_full 0.279
_diffrn_reflns_Laue_measured_fraction_max 0.250
_diffrn_reflns_limit_h_max 18
_diffrn_reflns_limit_h_min -18
_diffrn_reflns_limit_k_max 5
_diffrn_reflns_limit_k_min -5
_diffrn_reflns_limit_l_max 20
_diffrn_reflns_limit_l_min -21
_diffrn_reflns_number 2369
_diffrn_reflns_point_group_measured_fraction_full 0.279
_diffrn_reflns_point_group_measured_fraction_max 0.250
_diffrn_reflns_theta_full 25.242
_diffrn_reflns_theta_max 26.752
_diffrn_reflns_theta_min 2.698
_diffrn_source 'fine-focus sealed X-ray tube'
_diffrn_source_type 'Enhance (Mo) X-ray Source'
_exptl_absorpt_coefficient_mu 0.109
_exptl_absorpt_correction_T_max 0.452
_exptl_absorpt_correction_T_min 0.403
_exptl_absorpt_correction_type gaussian
_exptl_absorpt_process_details
;
CrysAlisPro 1.171.41.93a (Rigaku Oxford Diffraction, 2020)
Numerical absorption correction based on gaussian integration over
a multifaceted crystal model (Absorb Angel (2004) J. Appl. Cryst. 37:486-492)
;
_exptl_crystal_colour colourless
_exptl_crystal_colour_primary colourless
_exptl_crystal_density_diffrn 1.501
_exptl_crystal_description plate
_exptl_crystal_F_000 632
_exptl_crystal_preparation 'mounted in a diamond-anvil cell '
_exptl_crystal_size_max 0.31
_exptl_crystal_size_mid 0.2
_exptl_crystal_size_min 0.03
_refine_diff_density_max 0.115
_refine_diff_density_min -0.129
_refine_diff_density_rms 0.034
_refine_ls_extinction_method none
_refine_ls_goodness_of_fit_ref 0.998
_refine_ls_hydrogen_treatment constr
_refine_ls_matrix_type full
_refine_ls_number_parameters 45
_refine_ls_number_reflns 356
_refine_ls_number_restraints 1
_refine_ls_restrained_S_all 0.998
_refine_ls_R_factor_all 0.1895
_refine_ls_R_factor_gt 0.0674
_refine_ls_shift/su_max 0.000
_refine_ls_shift/su_mean 0.000
_refine_ls_structure_factor_coef Fsqd
_refine_ls_weighting_details 'w=1/[\s^2^(Fo^2^)+(0.0654P)^2^] where P=(Fo^2^+2Fc^2^)/3'
_refine_ls_weighting_scheme calc
_refine_ls_wR_factor_gt 0.1361
_refine_ls_wR_factor_ref 0.1830
_reflns_Friedel_coverage 0.000
_reflns_number_gt 158
_reflns_number_total 356
_reflns_threshold_expression 'I > 2\s(I)'
_cod_data_source_file d4cc02183e3.cif
_cod_data_source_block etyfum_133
_cod_depositor_comments 'Adding full bibliography for 7133545--7133558.cif.'
_cod_database_code 7133553
_shelx_shelxl_version_number 2014/7
_chemical_oxdiff_formula 'C4O4H4, N2C12H12'
_shelx_space_group_comment
;
The symmetry employed for this shelxl refinement is uniquely defined
by the following loop, which should always be used as a source of
symmetry information in preference to the above space-group names.
They are only intended as comments.
;
_shelx_estimated_absorpt_t_max 0.997
_shelx_estimated_absorpt_t_min 0.967
_exptl_oxdiff_absorpt_process_details
;
Gaussian integration over a grid
of 16 x 16 x 16 points =  4096 total grid points
  Based upon method of Burnham (1966)

 Data corrected for diamond-anvil cell absorption
 Note that exptl_absorpt_correction_tmin and _tmax
 the total correction factors applied to the intensities
 The individual factors are: 
         range of dac transmission factors (min-max)      0.404     0.453
         range of gasket transmission (min-max)           1.000     1.000
         range of P media transmission (min-max)          1.000     1.000

 thickness of diamond anvil 1: 19.500 mm, mu =  0.0202 mm-1
       thickness of platten 1:  0.000 mm, mu =  0.0000 mm-1

 thickness of diamond anvil 2: 19.500 mm, mu =  0.0202 mm-1
       thickness of platten 2:  0.000 mm, mu =  0.0000 mm-1

    Gasket shadowing corrections were made based upon
    Gasket thickness = 300.0 microns, radius = 212.0 microns
    Gasket absorption coeff =         0.00 mm-1
    REFLECTION WAS CONSIDERED TOTALLY OBSCURED IF 
 FRACTION CRYSTAL ILLUMINATED WAS LESS THAN 0.00

    Absorption coeff of pressure medium =   0.00 mm-1
;
_diffrn.ambient_pressure_su 20000

_olex2_refinement_description
;
1. Fixed Uiso
 At 1.2 times of:
  All C(H) groups, All C(H,H) groups
 At 1.5 times of:
  All O(H) groups
2. Restrained distances
 C7-O1
 1.3 with sigma of 0.02
3.a Secondary CH2 refined with riding coordinates:
 C6(H6A,H6B)
3.b Aromatic/amide H refined with riding coordinates:
 C1(H1), C2(H2), C4(H4), C5(H5), C8(H8)
3.c Idealised tetrahedral OH refined with riding coordinates:
 O1(H1A)
;
_ins_header
;
TITL ETYFUM_130_final in I2/a 
REM I2/a (#15 in standard setting)
CELL 0.71073  16.791134   4.317396  19.943976  90.0000 113.2363  90.0000
ZERR    3.00   0.086675   0.001266   0.094213   0.0000   0.6371   0.0000
LATT  2
SYMM -x+1/2, y,-z 
SFAC C H N O
UNIT 48.00 48.00 6.00 12.00
SIZE 0.03 0.20 0.31
TREF
HKLF 4
END
;
_olex2_exptl_crystal_mounting_method
'Single crystal grown at ambient conditions was mounted in Merrill-Bassett diamond anvil cell compressed to 1.33(2) GPa. Daphne oil 7575 was used as hydrostatic medium.'
_olex2_submission_special_instructions 'No special instructions were received'
_oxdiff_exptl_absorpt_empirical_details
;
Empirical correction (ABSPACK) includes:
- Absorption correction using spherical harmonics
- Frame scaling
;
_oxdiff_exptl_absorpt_empirical_full_max 2.737
_oxdiff_exptl_absorpt_empirical_full_min 0.558

loop_
_space_group_symop_operation_xyz
'x, y, z'
'-x+1/2, y, -z'
'x+1/2, y+1/2, z+1/2'
'-x+1, y+1/2, -z+1/2'
'-x, -y, -z'
'x-1/2, -y, z'
'-x+1/2, -y+1/2, -z+1/2'
'x, -y+1/2, z+1/2'

loop_
_atom_site_label
_atom_site_type_symbol
_atom_site_fract_x
_atom_site_fract_y
_atom_site_fract_z
_atom_site_U_iso_or_equiv
_atom_site_adp_type
_atom_site_occupancy
_atom_site_site_symmetry_order
_atom_site_calc_flag
_atom_site_refinement_flags_posn
_atom_site_refinement_flags_adp
_atom_site_refinement_flags_occupancy
_atom_site_disorder_assembly
_atom_site_disorder_group
C1 C 0.1613(16) 0.377(2) 0.4151(12) 0.041(3) Uiso 1 1 d . . . . .
H1 H 0.2201 0.4229 0.4322 0.050 Uiso 1 1 calc R U . . .
C2 C 0.1329(16) 0.1674(19) 0.4544(14) 0.049(3) Uiso 1 1 d . . . . .
H2 H 0.1718 0.0731 0.4965 0.059 Uiso 1 1 calc R U . . .
C3 C 0.0448(16) 0.1049(19) 0.4285(13) 0.028(3) Uiso 1 1 d . . . . .
C4 C -0.0092(16) 0.246(2) 0.3669(14) 0.036(3) Uiso 1 1 d . . . . .
H4 H -0.0684 0.2078 0.3507 0.044 Uiso 1 1 calc R U . . .
C5 C 0.0198(16) 0.4453(19) 0.3266(13) 0.044(3) Uiso 1 1 d . . . . .
H5 H -0.0182 0.5305 0.2828 0.053 Uiso 1 1 calc R U . . .
C6 C 0.0092(14) -0.0976(16) 0.4720(12) 0.038(3) Uiso 1 1 d . . . . .
H6A H 0.0509 -0.2582 0.4967 0.046 Uiso 1 1 calc R U . . .
H6B H -0.0437 -0.1969 0.4394 0.046 Uiso 1 1 calc R U . . .
N1 N 0.1074(15) 0.5117(17) 0.3544(12) 0.042(3) Uiso 1 1 d . . . . .
C7 C 0.2450(14) 0.962(2) 0.3246(12) 0.048(4) Uiso 1 1 d D . . . .
C8 C 0.2759(19) 1.196(2) 0.2832(14) 0.042(3) Uiso 1 1 d . . . . .
H8 H 0.3327 1.2674 0.3044 0.050 Uiso 1 1 calc R U . . .
O1 O 0.1631(11) 0.8894(13) 0.2867(9) 0.050(2) Uiso 1 1 d D . . . .
H1A H 0.1465 0.7708 0.3107 0.075 Uiso 1 1 calc R U . . .
O2 O 0.2946(14) 0.8581(16) 0.3818(12) 0.061(3) Uiso 1 1 d . . . . .

loop_
_atom_type_symbol
_atom_type_description
_atom_type_scat_dispersion_real
_atom_type_scat_dispersion_imag
_atom_type_scat_source
C C 0.0033 0.0016 'International Tables Vol C Tables 4.2.6.8 and 6.1.1.4'
H H 0.0000 0.0000 'International Tables Vol C Tables 4.2.6.8 and 6.1.1.4'
N N 0.0061 0.0033 'International Tables Vol C Tables 4.2.6.8 and 6.1.1.4'
O O 0.0106 0.0060 'International Tables Vol C Tables 4.2.6.8 and 6.1.1.4'

loop_
_exptl_crystal_face_index_h
_exptl_crystal_face_index_k
_exptl_crystal_face_index_l
_exptl_crystal_face_perp_dist
12 4 -18 0.1090
-15 4 14 0.1042
-14 -4 19 0.1410
10 -5 -8 0.0709
-14 -2 -16 0.0100
15 3 18 0.0100

loop_
_geom_angle_atom_site_label_1
_geom_angle_atom_site_label_2
_geom_angle_atom_site_label_3
_geom_angle
_geom_angle_site_symmetry_1
_geom_angle_site_symmetry_3
_geom_angle_publ_flag
C2 C1 H1 118.8 . . ?
N1 C1 H1 118.8 . . ?
N1 C1 C2 122(2) . . ?
C1 C2 H2 121.1 . . ?
C3 C2 C1 118(2) . . ?
C3 C2 H2 121.1 . . ?
C2 C3 C6 120(2) . . ?
C4 C3 C2 119.0(13) . . ?
C4 C3 C6 121(2) . . ?
C3 C4 H4 118.6 . . ?
C3 C4 C5 123(2) . . ?
C5 C4 H4 118.6 . . ?
C4 C5 H5 121.4 . . ?
N1 C5 C4 117(2) . . ?
N1 C5 H5 121.4 . . ?
C3 C6 C6 109.9(8) . 5_556 ?
C3 C6 H6A 109.7 . . ?
C3 C6 H6B 109.7 . . ?
C6 C6 H6A 109.7 5_556 . ?
C6 C6 H6B 109.7 5_556 . ?
H6A C6 H6B 108.2 . . ?
C1 N1 C5 120.6(13) . . ?
O1 C7 C8 110.5(19) . . ?
O2 C7 C8 120(2) . . ?
O2 C7 O1 128.9(14) . . ?
C7 C8 H8 118.8 . . ?
C8 C8 C7 122(3) 7_575 . ?
C8 C8 H8 118.8 7_575 . ?
C7 O1 H1A 109.5 . . ?

loop_
_geom_bond_atom_site_label_1
_geom_bond_atom_site_label_2
_geom_bond_distance
_geom_bond_site_symmetry_2
_geom_bond_publ_flag
C1 H1 0.9300 . ?
C1 C2 1.397(12) . ?
C1 N1 1.33(4) . ?
C2 H2 0.9300 . ?
C2 C3 1.39(4) . ?
C3 C4 1.35(4) . ?
C3 C6 1.510(12) . ?
C4 H4 0.9300 . ?
C4 C5 1.391(14) . ?
C5 H5 0.9300 . ?
C5 N1 1.38(3) . ?
C6 C6 1.53(2) 5_556 ?
C6 H6A 0.9700 . ?
C6 H6B 0.9700 . ?
C7 C8 1.518(14) . ?
C7 O1 1.32(2) . ?
C7 O2 1.20(3) . ?
C8 C8 1.35(6) 7_575 ?
C8 H8 0.9300 . ?
O1 H1A 0.8200 . ?

loop_
_geom_torsion_atom_site_label_1
_geom_torsion_atom_site_label_2
_geom_torsion_atom_site_label_3
_geom_torsion_atom_site_label_4
_geom_torsion
_geom_torsion_site_symmetry_1
_geom_torsion_site_symmetry_2
_geom_torsion_site_symmetry_3
_geom_torsion_site_symmetry_4
_geom_torsion_publ_flag
C1 C2 C3 C4 0.4(15) . . . . ?
C1 C2 C3 C6 -174.8(8) . . . . ?
C2 C1 N1 C5 -1.1(17) . . . . ?
C2 C3 C4 C5 2.0(19) . . . . ?
C2 C3 C6 C6 86(2) . . . 5_556 ?
C3 C4 C5 N1 -3.8(17) . . . . ?
C4 C3 C6 C6 -89(3) . . . 5_556 ?
C4 C5 N1 C1 3.3(14) . . . . ?
C6 C3 C4 C5 177.1(8) . . . . ?
N1 C1 C2 C3 -0.8(15) . . . . ?
O1 C7 C8 C8 -0.5(16) . . . 7_575 ?
O2 C7 C8 C8 175.7(13) . . . 7_575 ?

loop_
_exptl_oxdiff_crystal_face_indexfrac_h
_exptl_oxdiff_crystal_face_indexfrac_k
_exptl_oxdiff_crystal_face_indexfrac_l
_exptl_oxdiff_crystal_face_x
_exptl_oxdiff_crystal_face_y
_exptl_oxdiff_crystal_face_z
12.0846 4.3866 -17.8725 -0.0273 -0.9790 0.2019
-15.0223 4.4287 13.9240 -0.0038 -0.2745 -0.9616
-13.5435 -3.9772 19.2421 0.0270 0.9555 -0.2938
10.4192 -5.4355 -7.6736 0.0117 0.5472 0.8369
-14.4947 -1.7443 -15.6116 -1.0933 0.1432 0.0126
14.8923 2.6253 18.2055 1.2136 -0.2308 -0.1155
